data_1008934
loop_
_publ_author_name
'Ballestracci, R'
'Bertaut, E F'

_publ_section_title
;
Etude crystallographique de sulfures de terres rares et de sodium
;
_journal_coden_ASTM BUFCAE
_journal_name_full
;
Bulletin de la Societe Francaise de Mineralogie et de Cristallographie
(72,1949-100,1977)
;
_journal_page_first 512
_journal_page_last 517
_journal_volume 87
_journal_year 1964
_chemical_formula_structural 'Na Er S2'
_chemical_formula_sum 'Er Na S2'
_chemical_name_systematic 'Sodium erbium sulfide'
_space_group_IT_number 166
_symmetry_cell_setting trigonal
_symmetry_space_group_name_Hall '-R 3 2"'
_symmetry_space_group_name_H-M 'R -3 m :H'
_cell_angle_alpha 90
_cell_angle_beta 90
_cell_angle_gamma 120
_cell_formula_units_Z 3
_cell_length_a 3.939
_cell_length_b 3.939
_cell_length_c 19.98
_cell_volume 268.5
_refine_ls_R_factor_all 0.022
_cod_original_sg_symbol_H-M 'R -3 m H'
_cod_database_code 1008934

loop_
_symmetry_equiv_pos_as_xyz
x,y,z
-y,x-y,z
y-x,-x,z
-y,-x,z
x,x-y,z
y-x,y,z
-x,-y,-z
y,y-x,-z
x-y,x,-z
y,x,-z
-x,y-x,-z
x-y,-y,-z
1/3+x,2/3+y,2/3+z
2/3+x,1/3+y,1/3+z
1/3-y,2/3+x-y,2/3+z
2/3-y,1/3+x-y,1/3+z
1/3-x+y,2/3-x,2/3+z
2/3-x+y,1/3-x,1/3+z
1/3-y,2/3-x,2/3+z
2/3-y,1/3-x,1/3+z
1/3+x,2/3+x-y,2/3+z
2/3+x,1/3+x-y,1/3+z
1/3-x+y,2/3+y,2/3+z
2/3-x+y,1/3+y,1/3+z
1/3-x,2/3-y,2/3-z
2/3-x,1/3-y,1/3-z
1/3+y,2/3-x+y,2/3-z
2/3+y,1/3-x+y,1/3-z
1/3+x-y,2/3+x,2/3-z
2/3+x-y,1/3+x,1/3-z
1/3+y,2/3+x,2/3-z
2/3+y,1/3+x,1/3-z
1/3-x,2/3-x+y,2/3-z
2/3-x,1/3-x+y,1/3-z
1/3+x-y,2/3-y,2/3-z
2/3+x-y,1/3-y,1/3-z

loop_
_atom_site_label
_atom_site_type_symbol
_atom_site_symmetry_multiplicity
_atom_site_Wyckoff_symbol
_atom_site_fract_x
_atom_site_fract_y
_atom_site_fract_z
_atom_site_occupancy
_atom_site_attached_hydrogens
_atom_site_calc_flag
S1 S2- 6 c 0. 0. 0.258 1. 0 d
Er1 Er3+ 3 a 0. 0. 0. 1. 0 d
Na1 Na1+ 3 b 0. 0. 0.5 1. 0 d

loop_
_atom_type_symbol
_atom_type_oxidation_number
S2- -2.000
Er3+ 3.000
Na1+ 1.000
